data_7045684
loop_
_publ_author_name
'Konarev, Dmitri V.'
'Kuzmin, Alexey V.'
'Nakano, Yoshiaki'
'Khasanov, Salavat S.'
'Otsuka, Akihiro'
'Yamochi, Hideki'
'Kitagawa, Hiroshi'
'Lyubovskaya, Rimma N.'

_publ_section_title
;
 Synthesis and properties of N-methylimidazole solvates of vanadium(ii),
 chromium(ii) and iron(ii) phthalocyanines. Strong NIR absorption in
 V<sup>II</sup>(MeIm)<sub>2</sub>(Pc<sup>2-</sup>).
;
_journal_issue 13
_journal_name_full 'Dalton transactions (Cambridge, England : 2003)'
_journal_page_first 4661
_journal_page_last 4671
_journal_paper_doi 10.1039/c8dt00459e
_journal_volume 47
_journal_year 2018
_chemical_compound_source no
_chemical_formula_moiety 'C40 H28 Cr N12, 2(C6 H4 Cl2)'
_chemical_formula_sum 'C52 H36 Cl4 Cr N12'
_chemical_formula_weight 1022.73
_chemical_melting_point ?
_chemical_name_common no
_chemical_name_systematic 'N-methylimidazole complex of vanadium(II) phthalocyanine o-dichlorobenzene solvate'
_chemical_properties_physical Air-sensitive,Oxygen-sensitive
_space_group_crystal_system monoclinic
_space_group_IT_number 15
_space_group_name_Hall '-C 2yc'
_space_group_name_H-M_alt 'C 1 2/c 1'
_symmetry_space_group_name_Hall '-C 2yc'
_symmetry_space_group_name_H-M 'C 1 2/c 1'
_atom_sites_solution_hydrogens geom
_atom_sites_solution_primary direct
_audit_creation_date 2017-02-25
_audit_creation_method
;
Olex2 1.2
(compiled 2017.02.23 svn.r3390 for OlexSys, GUI svn.r5320)
;
_audit_update_record
;
2018-02-19 deposited with the CCDC.
2018-02-21 downloaded from the CCDC.
;
_cell_angle_alpha 90
_cell_angle_beta 108.240(4)
_cell_angle_gamma 90
_cell_formula_units_Z 4
_cell_length_a 24.7918(9)
_cell_length_b 10.5704(3)
_cell_length_c 18.1334(7)
_cell_measurement_reflns_used 5351
_cell_measurement_temperature 150(2)
_cell_measurement_theta_max 29.0040
_cell_measurement_theta_min 2.0990
_cell_volume 4513.3(3)
_computing_cell_refinement 'CrysAlisPro 1.171.38.43 (Rigaku OD, 2015)'
_computing_data_collection 'CrysAlisPro 1.171.38.43 (Rigaku OD, 2015)'
_computing_data_reduction 'CrysAlisPro 1.171.38.43 (Rigaku OD, 2015)'
_computing_molecular_graphics 'Olex2 (Dolomanov et al., 2009)'
_computing_publication_material 'Olex2 (Dolomanov et al., 2009)'
_computing_structure_refinement 'ShelXL (Sheldrick, 2015)'
_computing_structure_solution 'ShelXS (Sheldrick, 2008)'
_diffrn_ambient_environment N~2~
_diffrn_ambient_temperature 150(2)
_diffrn_detector 'CCD plate'
_diffrn_detector_area_resol_mean 10.4566
_diffrn_detector_type AtlasS2
_diffrn_measured_fraction_theta_full 0.998
_diffrn_measured_fraction_theta_max 0.841
_diffrn_measurement_details
;
List of Runs (angles in degrees, time in seconds):

  # Type    Start    End  Width  t~exp~   \w     \q     \k     \f   Frames
#--------------------------------------------------------------------------
  1  \w    -33.00  32.00   1.00   60.00    --   11.81  19.00 150.00   65
  2  \w    -26.00  93.00   1.00   60.00    --   11.81  19.00  30.00  119
  3  \w    -92.00 -67.00   1.00   60.00    --  -12.05-178.00  30.00   25
;
_diffrn_measurement_device 'four-circle diffractometer'
_diffrn_measurement_device_type 'Xcalibur, AtlasS2, Gemini'
_diffrn_measurement_method '\w scans'
_diffrn_orient_matrix_type 'CrysAlisPro convention (1999,Acta A55,543-557)'
_diffrn_orient_matrix_UB_11 -0.0286494000
_diffrn_orient_matrix_UB_12 0.0205827000
_diffrn_orient_matrix_UB_13 -0.0137338000
_diffrn_orient_matrix_UB_21 -0.0070202000
_diffrn_orient_matrix_UB_22 -0.0424527000
_diffrn_orient_matrix_UB_23 0.0258804000
_diffrn_orient_matrix_UB_31 0.0061113000
_diffrn_orient_matrix_UB_32 0.0477065000
_diffrn_orient_matrix_UB_33 0.0289576000
_diffrn_radiation_monochromator graphite
_diffrn_radiation_probe x-ray
_diffrn_radiation_type MoK\a
_diffrn_radiation_wavelength 0.71073
_diffrn_reflns_av_R_equivalents 0.0235
_diffrn_reflns_av_unetI/netI 0.0362
_diffrn_reflns_Laue_measured_fraction_full 0.998
_diffrn_reflns_Laue_measured_fraction_max 0.841
_diffrn_reflns_limit_h_max 31
_diffrn_reflns_limit_h_min -21
_diffrn_reflns_limit_k_max 9
_diffrn_reflns_limit_k_min -14
_diffrn_reflns_limit_l_max 25
_diffrn_reflns_limit_l_min -23
_diffrn_reflns_number 12816
_diffrn_reflns_point_group_measured_fraction_full 0.998
_diffrn_reflns_point_group_measured_fraction_max 0.841
_diffrn_reflns_theta_full 26.000
_diffrn_reflns_theta_max 29.493
_diffrn_reflns_theta_min 1.730
_diffrn_source 'fine-focus sealed X-ray tube'
_diffrn_source_type 'Enhance (Mo) X-ray Source'
_exptl_absorpt_coefficient_mu 0.545
_exptl_absorpt_correction_T_max 0.969
_exptl_absorpt_correction_T_min 0.922
_exptl_absorpt_correction_type analytical
_exptl_absorpt_process_details
;
CrysAlisPro 1.171.38.43 (Rigaku Oxford Diffraction, 2015)
Analytical numeric absorption correction using a multifaceted crystal
model based on expressions derived by R.C. Clark & J.S. Reid.
(Clark, R. C. & Reid, J. S. (1995). Acta Cryst. A51, 887-897)
Empirical absorption correction using spherical harmonics,
implemented in SCALE3 ABSPACK scaling algorithm.
;
_exptl_crystal_colour 'metallic dark black'
_exptl_crystal_colour_lustre metallic
_exptl_crystal_colour_modifier dark
_exptl_crystal_colour_primary black
_exptl_crystal_density_diffrn 1.505
_exptl_crystal_description rhombohedral
_exptl_crystal_F_000 2096
_exptl_crystal_preparation 'Magnetic properties'
_exptl_crystal_recrystallization_method 'Re-crystallisation from solvent: o-dichlorobenzene/n-hexane/N-methylimidazole'
_exptl_crystal_size_max 0.247
_exptl_crystal_size_mid 0.175
_exptl_crystal_size_min 0.074
_refine_diff_density_max 0.419
_refine_diff_density_min -0.519
_refine_diff_density_rms 0.065
_refine_ls_extinction_method none
_refine_ls_goodness_of_fit_ref 1.067
_refine_ls_hydrogen_treatment constr
_refine_ls_matrix_type full
_refine_ls_number_parameters 339
_refine_ls_number_reflns 5301
_refine_ls_number_restraints 18
_refine_ls_restrained_S_all 1.065
_refine_ls_R_factor_all 0.0610
_refine_ls_R_factor_gt 0.0428
_refine_ls_shift/su_max 0.000
_refine_ls_shift/su_mean 0.000
_refine_ls_structure_factor_coef Fsqd
_refine_ls_weighting_details 'w=1/[\s^2^(Fo^2^)+(0.0499P)^2^+6.3915P] where P=(Fo^2^+2Fc^2^)/3'
_refine_ls_weighting_scheme calc
_refine_ls_wR_factor_gt 0.1047
_refine_ls_wR_factor_ref 0.1162
_reflns_Friedel_coverage 0.000
_reflns_number_gt 4185
_reflns_number_total 5301
_reflns_threshold_expression 'I > 2\s(I)'
_cod_data_source_file c8dt00459e2.cif
_cod_data_source_block CrMeIm2PcC6H4Cl2
_cod_depositor_comments
;
The following automatic conversions were performed:

'_chemical_melting_point' value 'not measured' was changed to '?' -
the value is undefined or not given.

Automatic conversion script
Id: cif_fix_values 4973 2017-02-22 13:04:09Z antanas 

 Adding full bibliography for 7045682--7045685.cif.
;
_cod_database_code 7045684
_shelx_shelxl_version_number 2016/6
_chemical_oxdiff_formula C26Cl2Cr0.5N6
_shelx_space_group_comment
;
The symmetry employed for this shelxl refinement is uniquely defined
by the following loop, which should always be used as a source of
symmetry information in preference to the above space-group names.
They are only intended as comments.
;
_reflns_odcompleteness_completeness 99.92
_reflns_odcompleteness_iscentric 1
_reflns_odcompleteness_theta 26.32
_olex2_refinement_description
;
1. Fixed Uiso
 At 1.2 times of:
  All C(H) groups
 At 1.5 times of:
  All C(H,H,H) groups
2. Uiso/Uaniso restraints and constraints
Uanis(C1T) = Uanis(C1S)
Uanis(C6T) = Uanis(C6S)
Uanis(C5T) = Uanis(C5S)
Uanis(C4T) = Uanis(C4S)
Uanis(C3T) = Uanis(C3S)
Uanis(C2T) = Uanis(C2S)
Uanis(Cl1T) = Uanis(Cl1S)
Uanis(Cl2T) = Uanis(Cl2S)
3. Same fragment restrains
{Cl1S, Cl2S, C1S, C2S, C3S, C4S, C5S, C6S} sigma for 1-2: 0.001, 1-3: 0.001
as
{Cl1T, Cl2T, C1T, C2T, C3T, C4T, C5T, C6T}
4. Others
 Sof(Cl1T)=Sof(Cl2T)=Sof(C1T)=Sof(C2T)=Sof(C3T)=Sof(H3T)=Sof(C4T)=Sof(H4T)=
 Sof(C5T)=Sof(H5T)=Sof(C6T)=Sof(H6T)=1-FVAR(1)
 Sof(Cl1S)=Sof(Cl2S)=Sof(C1S)=Sof(C2S)=Sof(C3S)=Sof(H3S)=Sof(C4S)=Sof(H4S)=
 Sof(C5S)=Sof(H5S)=Sof(C6S)=Sof(H6S)=FVAR(1)
5.a Aromatic/amide H refined with riding coordinates:
 C109(H109), C110(H110), C111(H111), C112(H112), C113(H113), C114(H114),
 C115(H115), C116(H116), C201(H201), C202(H202), C203(H203), C3S(H3S), C4S(H4S),
  C5S(H5S), C6S(H6S), C3T(H3T), C4T(H4T), C5T(H5T), C6T(H6T)
5.b Idealised Me refined as rotating group:
 C204(H20A,H20B,H20C)
;
_olex2_submission_special_instructions 'No special instructions were received'
_oxdiff_exptl_absorpt_empirical_details
;
Empirical correction (ABSPACK) includes:
- Absorption correction using spherical harmonics
- Frame scaling
;
_oxdiff_exptl_absorpt_empirical_full_max 1.053
_oxdiff_exptl_absorpt_empirical_full_min 0.961

loop_
_space_group_symop_operation_xyz
'x, y, z'
'-x, y, -z+1/2'
'x+1/2, y+1/2, z'
'-x+1/2, y+1/2, -z+1/2'
'-x, -y, -z'
'x, -y, z-1/2'
'-x+1/2, -y+1/2, -z'
'x+1/2, -y+1/2, z-1/2'

loop_
_atom_site_label
_atom_site_type_symbol
_atom_site_fract_x
_atom_site_fract_y
_atom_site_fract_z
_atom_site_U_iso_or_equiv
_atom_site_adp_type
_atom_site_occupancy
_atom_site_site_symmetry_order
_atom_site_calc_flag
_atom_site_refinement_flags_posn
_atom_site_refinement_flags_adp
_atom_site_refinement_flags_occupancy
_atom_site_disorder_assembly
_atom_site_disorder_group
Cr0A Cr 0.250000 0.750000 0.500000 0.01602(12) Uani 1 2 d S T P . .
N101 N 0.25520(7) 0.73590(15) 0.39423(10) 0.0182(3) Uani 1 1 d . . . . .
N102 N 0.18333(7) 0.63524(16) 0.46994(9) 0.0180(3) Uani 1 1 d . . . . .
N103 N 0.17568(7) 0.59692(16) 0.33413(10) 0.0200(4) Uani 1 1 d . . . . .
N104 N 0.16376(7) 0.62776(16) 0.59372(10) 0.0194(4) Uani 1 1 d . . . . .
N201 N 0.19601(7) 0.90544(16) 0.46661(10) 0.0198(4) Uani 1 1 d . . . . .
N202 N 0.12919(8) 1.03022(18) 0.39371(11) 0.0275(4) Uani 1 1 d . . . . .
C101 C 0.28430(9) 0.76359(19) 0.28584(12) 0.0207(4) Uani 1 1 d . . . . .
C102 C 0.23878(9) 0.67952(19) 0.26531(12) 0.0201(4) Uani 1 1 d . . . . .
C103 C 0.22005(9) 0.66494(19) 0.33387(11) 0.0186(4) Uani 1 1 d . . . . .
C104 C 0.15867(8) 0.58357(19) 0.39757(11) 0.0184(4) Uani 1 1 d . . . . .
C105 C 0.11101(8) 0.50762(19) 0.39962(12) 0.0198(4) Uani 1 1 d . . . . .
C106 C 0.10889(9) 0.5141(2) 0.47650(12) 0.0207(4) Uani 1 1 d . . . . .
C107 C 0.15398(8) 0.59591(19) 0.51882(12) 0.0191(4) Uani 1 1 d . . . . .
C108 C 0.20498(8) 0.70314(19) 0.63248(12) 0.0191(4) Uani 1 1 d . . . . .
C109 C 0.30939(9) 0.8052(2) 0.23141(12) 0.0242(5) Uani 1 1 d . . . . .
H109 H 0.339303 0.862662 0.244684 0.029 Uiso 1 1 calc R . . . .
C110 C 0.28795(11) 0.7575(2) 0.15638(13) 0.0288(5) Uani 1 1 d . . . . .
H110 H 0.303471 0.784591 0.118589 0.035 Uiso 1 1 calc R . . . .
C111 C 0.24370(10) 0.6699(2) 0.13666(13) 0.0286(5) Uani 1 1 d . . . . .
H111 H 0.231079 0.637653 0.086447 0.034 Uiso 1 1 calc R . . . .
C112 C 0.21812(10) 0.6299(2) 0.19076(12) 0.0246(5) Uani 1 1 d . . . . .
H112 H 0.188313 0.572198 0.177563 0.030 Uiso 1 1 calc R . . . .
C113 C 0.07059(9) 0.4373(2) 0.34277(13) 0.0247(5) Uani 1 1 d . . . . .
H113 H 0.071342 0.433801 0.291855 0.030 Uiso 1 1 calc R . . . .
C114 C 0.02968(9) 0.3735(2) 0.36521(14) 0.0282(5) Uani 1 1 d . . . . .
H114 H 0.002132 0.327327 0.328393 0.034 Uiso 1 1 calc R . . . .
C115 C 0.02860(10) 0.3765(2) 0.44206(15) 0.0312(5) Uani 1 1 d . . . . .
H115 H 0.001069 0.330438 0.455401 0.037 Uiso 1 1 calc R . . . .
C116 C 0.06764(10) 0.4466(2) 0.49830(14) 0.0273(5) Uani 1 1 d . . . . .
H116 H 0.066586 0.448888 0.549103 0.033 Uiso 1 1 calc R . . . .
C201 C 0.15849(9) 0.9225(2) 0.39726(13) 0.0253(5) Uani 1 1 d . . . . .
H201 H 0.153067 0.866655 0.355955 0.030 Uiso 1 1 calc R . . . .
C202 C 0.19032(10) 1.0089(2) 0.50966(13) 0.0271(5) Uani 1 1 d . . . . .
H202 H 0.211369 1.023471 0.561228 0.032 Uiso 1 1 calc R . . . .
C203 C 0.14942(10) 1.0862(2) 0.46544(13) 0.0290(5) Uani 1 1 d . . . . .
H203 H 0.137364 1.162381 0.480643 0.035 Uiso 1 1 calc R . . . .
C204 C 0.08584(12) 1.0790(3) 0.32486(16) 0.0426(6) Uani 1 1 d . . . . .
H20A H 0.103434 1.132307 0.296097 0.064 Uiso 1 1 calc GR . . . .
H20B H 0.058448 1.127188 0.340508 0.064 Uiso 1 1 calc GR . . . .
H20C H 0.067205 1.009646 0.292777 0.064 Uiso 1 1 calc GR . . . .
Cl1S Cl 0.16486(3) 0.93773(6) 0.20654(4) 0.03546(17) Uani 0.9521(12) 1 d D . . A 1
Cl2S Cl 0.07444(3) 1.12356(7) 0.10652(4) 0.0470(2) Uani 0.9521(12) 1 d D . . A 1
C1S C 0.09551(10) 0.8876(2) 0.16693(14) 0.0285(5) Uani 0.9521(12) 1 d D . . A 1
C2S C 0.05494(11) 0.9703(2) 0.12147(15) 0.0343(6) Uani 0.9521(12) 1 d D . . A 1
C3S C -0.00085(12) 0.9316(3) 0.08916(17) 0.0422(7) Uani 0.9521(12) 1 d D . . A 1
H3S H -0.027721 0.986824 0.058288 0.051 Uiso 0.9521(12) 1 calc R . . A 1
C4S C -0.01656(12) 0.8098(3) 0.10302(18) 0.0464(7) Uani 0.9521(12) 1 d D . . A 1
H4S H -0.053829 0.782858 0.080683 0.056 Uiso 0.9521(12) 1 calc R . . A 1
C5S C 0.02387(12) 0.7280(3) 0.15068(17) 0.0416(7) Uani 0.9521(12) 1 d D . . A 1
H5S H 0.013316 0.647259 0.161332 0.050 Uiso 0.9521(12) 1 calc R . . A 1
C6S C 0.07953(12) 0.7674(2) 0.18187(16) 0.0352(6) Uani 0.9521(12) 1 d D . . A 1
H6S H 0.106451 0.712706 0.213154 0.042 Uiso 0.9521(12) 1 calc R . . A 1
Cl1T Cl 0.1448(4) 0.9579(12) 0.1785(7) 0.03546(17) Uani 0.0479(12) 1 d D . . A -2
Cl2T Cl 0.0668(5) 1.1092(9) 0.0389(7) 0.0470(2) Uani 0.0479(12) 1 d D . . A -2
C1T C 0.0759(4) 0.9078(13) 0.1344(9) 0.0285(5) Uani 0.0479(12) 1 d D . . A -2
C2T C 0.0416(5) 0.9726(13) 0.0700(9) 0.0343(6) Uani 0.0479(12) 1 d D . . A -2
C3T C -0.0116(6) 0.9262(17) 0.0290(11) 0.0422(7) Uani 0.0479(12) 1 d D . . A -2
H3T H -0.034101 0.968843 -0.014663 0.051 Uiso 0.0479(12) 1 calc R . . A -2
C4T C -0.0311(6) 0.8154(17) 0.0533(12) 0.0464(7) Uani 0.0479(12) 1 d D . . A -2
H4T H -0.065975 0.781487 0.024503 0.056 Uiso 0.0479(12) 1 calc R . . A -2
C5T C 0.0018(7) 0.7553(18) 0.1212(12) 0.0416(7) Uani 0.0479(12) 1 d D . . A -2
H5T H -0.012357 0.684949 0.139944 0.050 Uiso 0.0479(12) 1 calc R . . A -2
C6T C 0.0554(6) 0.8007(16) 0.1603(11) 0.0352(6) Uani 0.0479(12) 1 d D . . A -2
H6T H 0.077780 0.759034 0.204473 0.042 Uiso 0.0479(12) 1 calc R . . A -2

loop_
_atom_site_aniso_label
_atom_site_aniso_U_11
_atom_site_aniso_U_22
_atom_site_aniso_U_33
_atom_site_aniso_U_23
_atom_site_aniso_U_13
_atom_site_aniso_U_12
Cr0A 0.0177(2) 0.0154(2) 0.0171(2) -0.00005(18) 0.00841(17) -0.00186(18)
N101 0.0201(8) 0.0165(8) 0.0202(8) 0.0011(7) 0.0097(7) -0.0007(7)
N102 0.0187(8) 0.0174(8) 0.0198(8) 0.0012(7) 0.0087(7) -0.0005(7)
N103 0.0210(9) 0.0184(9) 0.0220(9) -0.0014(7) 0.0088(7) 0.0005(7)
N104 0.0217(8) 0.0168(8) 0.0224(9) 0.0011(7) 0.0109(7) -0.0004(7)
N201 0.0215(8) 0.0182(8) 0.0224(9) 0.0000(7) 0.0108(7) -0.0008(7)
N202 0.0280(10) 0.0247(10) 0.0307(10) 0.0011(8) 0.0104(8) 0.0052(8)
C101 0.0248(10) 0.0182(10) 0.0221(10) 0.0009(8) 0.0119(8) 0.0030(8)
C102 0.0241(10) 0.0162(10) 0.0222(10) 0.0001(8) 0.0104(8) 0.0018(8)
C103 0.0229(10) 0.0160(9) 0.0182(9) 0.0002(8) 0.0083(8) 0.0019(8)
C104 0.0189(9) 0.0159(10) 0.0211(10) -0.0006(8) 0.0073(8) 0.0004(8)
C105 0.0191(10) 0.0157(9) 0.0259(10) -0.0023(8) 0.0089(8) -0.0003(8)
C106 0.0209(10) 0.0189(10) 0.0245(10) -0.0001(9) 0.0101(8) -0.0004(8)
C107 0.0196(10) 0.0170(10) 0.0235(10) 0.0021(8) 0.0109(8) -0.0011(8)
C108 0.0214(10) 0.0169(10) 0.0224(10) 0.0038(8) 0.0120(8) 0.0027(8)
C109 0.0289(11) 0.0223(11) 0.0265(11) 0.0000(9) 0.0159(9) -0.0017(9)
C110 0.0404(13) 0.0282(12) 0.0251(11) 0.0023(10) 0.0210(10) 0.0011(10)
C111 0.0390(13) 0.0289(12) 0.0204(10) -0.0044(10) 0.0129(9) 0.0004(10)
C112 0.0307(11) 0.0203(10) 0.0245(11) -0.0036(9) 0.0111(9) -0.0016(9)
C113 0.0229(10) 0.0234(11) 0.0286(11) -0.0037(9) 0.0093(9) 0.0003(9)
C114 0.0225(10) 0.0248(11) 0.0367(12) -0.0081(10) 0.0088(9) -0.0041(9)
C115 0.0259(11) 0.0281(12) 0.0451(14) -0.0041(11) 0.0189(10) -0.0081(10)
C116 0.0282(11) 0.0264(11) 0.0320(12) -0.0032(10) 0.0162(9) -0.0059(9)
C201 0.0270(11) 0.0218(11) 0.0273(11) -0.0021(9) 0.0088(9) 0.0037(9)
C202 0.0366(12) 0.0228(11) 0.0244(11) -0.0025(9) 0.0134(9) 0.0021(10)
C203 0.0376(13) 0.0220(11) 0.0320(12) -0.0021(10) 0.0178(10) 0.0034(10)
C204 0.0421(15) 0.0402(15) 0.0430(15) 0.0058(13) 0.0099(12) 0.0156(13)
Cl1S 0.0283(3) 0.0324(3) 0.0412(4) 0.0062(3) 0.0045(3) 0.0023(3)
Cl2S 0.0500(4) 0.0311(4) 0.0508(4) 0.0085(3) 0.0024(3) 0.0088(3)
C1S 0.0258(12) 0.0313(13) 0.0276(12) -0.0014(10) 0.0072(10) 0.0037(10)
C2S 0.0345(14) 0.0317(14) 0.0343(14) -0.0002(12) 0.0072(11) 0.0069(11)
C3S 0.0311(14) 0.0506(18) 0.0431(15) -0.0018(14) 0.0088(12) 0.0081(13)
C4S 0.0323(15) 0.060(2) 0.0484(17) -0.0115(16) 0.0143(13) -0.0056(14)
C5S 0.0437(17) 0.0386(16) 0.0476(17) -0.0083(13) 0.0217(14) -0.0076(13)
C6S 0.0377(15) 0.0321(14) 0.0368(14) -0.0009(12) 0.0130(12) 0.0043(11)
Cl1T 0.0283(3) 0.0324(3) 0.0412(4) 0.0062(3) 0.0045(3) 0.0023(3)
Cl2T 0.0500(4) 0.0311(4) 0.0508(4) 0.0085(3) 0.0024(3) 0.0088(3)
C1T 0.0258(12) 0.0313(13) 0.0276(12) -0.0014(10) 0.0072(10) 0.0037(10)
C2T 0.0345(14) 0.0317(14) 0.0343(14) -0.0002(12) 0.0072(11) 0.0069(11)
C3T 0.0311(14) 0.0506(18) 0.0431(15) -0.0018(14) 0.0088(12) 0.0081(13)
C4T 0.0323(15) 0.060(2) 0.0484(17) -0.0115(16) 0.0143(13) -0.0056(14)
C5T 0.0437(17) 0.0386(16) 0.0476(17) -0.0083(13) 0.0217(14) -0.0076(13)
C6T 0.0377(15) 0.0321(14) 0.0368(14) -0.0009(12) 0.0130(12) 0.0043(11)

loop_
_atom_type_symbol
_atom_type_description
_atom_type_scat_dispersion_real
_atom_type_scat_dispersion_imag
_atom_type_scat_source
C C 0.0033 0.0016 'International Tables Vol C Tables 4.2.6.8 and 6.1.1.4'
H H 0.0000 0.0000 'International Tables Vol C Tables 4.2.6.8 and 6.1.1.4'
Cl Cl 0.1484 0.1585 'International Tables Vol C Tables 4.2.6.8 and 6.1.1.4'
Cr Cr 0.3209 0.6236 'International Tables Vol C Tables 4.2.6.8 and 6.1.1.4'
N N 0.0061 0.0033 'International Tables Vol C Tables 4.2.6.8 and 6.1.1.4'

loop_
_exptl_crystal_face_index_h
_exptl_crystal_face_index_k
_exptl_crystal_face_index_l
_exptl_crystal_face_perp_dist
2 0 -1 0.0656
-2 0 1 0.0239
-1 1 1 0.0793
1 -1 -1 0.1071
0 1 -1 0.0835
0 -1 1 0.0835
1 0 0 0.0402
-1 0 0 0.0334

loop_
_geom_angle_atom_site_label_1
_geom_angle_atom_site_label_2
_geom_angle_atom_site_label_3
_geom_angle
_geom_angle_site_symmetry_1
_geom_angle_site_symmetry_3
N101 Cr0A N101 180.00(9) . 7_566
N101 Cr0A N102 89.37(7) 7_566 7_566
N101 Cr0A N102 90.63(7) 7_566 .
N101 Cr0A N102 90.63(7) . 7_566
N101 Cr0A N102 89.37(7) . .
N101 Cr0A N201 89.51(7) 7_566 .
N101 Cr0A N201 90.49(7) 7_566 7_566
N101 Cr0A N201 89.50(7) . 7_566
N101 Cr0A N201 90.49(7) . .
N102 Cr0A N102 180.0 7_566 .
N102 Cr0A N201 90.11(7) . 7_566
N102 Cr0A N201 89.89(7) 7_566 7_566
N102 Cr0A N201 89.89(7) . .
N102 Cr0A N201 90.11(7) 7_566 .
N201 Cr0A N201 180.0 . 7_566
C103 N101 Cr0A 126.41(13) . .
C103 N101 C108 108.42(16) . 7_566
C108 N101 Cr0A 125.17(14) 7_566 .
C104 N102 Cr0A 126.02(13) . .
C107 N102 Cr0A 124.82(14) . .
C107 N102 C104 109.15(16) . .
C103 N103 C104 122.99(17) . .
C108 N104 C107 123.80(17) . .
C201 N201 Cr0A 125.48(15) . .
C201 N201 C202 105.33(18) . .
C202 N201 Cr0A 129.18(14) . .
C201 N202 C203 106.78(19) . .
C201 N202 C204 125.6(2) . .
C203 N202 C204 127.5(2) . .
C102 C101 C108 107.41(17) . 7_566
C109 C101 C102 121.1(2) . .
C109 C101 C108 131.4(2) . 7_566
C101 C102 C103 106.61(17) . .
C112 C102 C101 121.47(19) . .
C112 C102 C103 131.9(2) . .
N101 C103 C102 108.97(17) . .
N103 C103 N101 127.77(18) . .
N103 C103 C102 123.24(18) . .
N102 C104 C105 108.68(17) . .
N103 C104 N102 127.38(18) . .
N103 C104 C105 123.93(18) . .
C106 C105 C104 106.44(17) . .
C113 C105 C104 132.81(19) . .
C113 C105 C106 120.75(19) . .
C105 C106 C107 107.11(17) . .
C116 C106 C105 120.62(19) . .
C116 C106 C107 132.3(2) . .
N102 C107 C106 108.61(17) . .
N104 C107 N102 127.61(18) . .
N104 C107 C106 123.78(18) . .
N101 C108 C101 108.54(17) 7_566 7_566
N104 C108 N101 127.95(18) . 7_566
N104 C108 C101 123.51(18) . 7_566
C101 C109 H109 121.3 . .
C110 C109 C101 117.4(2) . .
C110 C109 H109 121.3 . .
C109 C110 H110 119.3 . .
C109 C110 C111 121.4(2) . .
C111 C110 H110 119.3 . .
C110 C111 H111 119.4 . .
C112 C111 C110 121.1(2) . .
C112 C111 H111 119.4 . .
C102 C112 C111 117.5(2) . .
C102 C112 H112 121.3 . .
C111 C112 H112 121.3 . .
C105 C113 H113 121.2 . .
C114 C113 C105 117.6(2) . .
C114 C113 H113 121.2 . .
C113 C114 H114 119.1 . .
C113 C114 C115 121.7(2) . .
C115 C114 H114 119.1 . .
C114 C115 H115 119.4 . .
C116 C115 C114 121.3(2) . .
C116 C115 H115 119.4 . .
C106 C116 H116 121.0 . .
C115 C116 C106 118.0(2) . .
C115 C116 H116 121.0 . .
N201 C201 N202 111.8(2) . .
N201 C201 H201 124.1 . .
N202 C201 H201 124.1 . .
N201 C202 H202 125.2 . .
C203 C202 N201 109.6(2) . .
C203 C202 H202 125.2 . .
N202 C203 H203 126.7 . .
C202 C203 N202 106.55(19) . .
C202 C203 H203 126.7 . .
N202 C204 H20A 109.5 . .
N202 C204 H20B 109.5 . .
N202 C204 H20C 109.5 . .
H20A C204 H20B 109.5 . .
H20A C204 H20C 109.5 . .
H20B C204 H20C 109.5 . .
C2S C1S Cl1S 119.7(2) . .
C6S C1S Cl1S 120.6(2) . .
C6S C1S C2S 119.6(2) . .
C1S C2S Cl2S 119.6(2) . .
C3S C2S Cl2S 120.0(2) . .
C3S C2S C1S 120.4(3) . .
C2S C3S H3S 120.1 . .
C2S C3S C4S 119.8(3) . .
C4S C3S H3S 120.1 . .
C3S C4S H4S 120.1 . .
C3S C4S C5S 119.8(3) . .
C5S C4S H4S 120.1 . .
C4S C5S H5S 120.1 . .
C6S C5S C4S 119.8(3) . .
C6S C5S H5S 120.1 . .
C1S C6S H6S 119.7 . .
C5S C6S C1S 120.5(3) . .
C5S C6S H6S 119.7 . .
C2T C1T Cl1T 119.7(2) . .
C6T C1T Cl1T 120.6(2) . .
C6T C1T C2T 119.6(3) . .
C1T C2T Cl2T 119.5(2) . .
C3T C2T Cl2T 120.0(2) . .
C3T C2T C1T 120.4(3) . .
C2T C3T H3T 120.1 . .
C2T C3T C4T 119.7(3) . .
C4T C3T H3T 120.1 . .
C3T C4T H4T 120.1 . .
C3T C4T C5T 119.8(3) . .
C5T C4T H4T 120.1 . .
C4T C5T H5T 120.1 . .
C6T C5T C4T 119.7(3) . .
C6T C5T H5T 120.1 . .
C1T C6T H6T 119.8 . .
C5T C6T C1T 120.5(3) . .
C5T C6T H6T 119.8 . .

loop_
_geom_bond_atom_site_label_1
_geom_bond_atom_site_label_2
_geom_bond_distance
_geom_bond_site_symmetry_2
Cr0A N101 1.9679(16) .
Cr0A N101 1.9680(16) 7_566
Cr0A N102 1.9841(16) .
Cr0A N102 1.9841(17) 7_566
Cr0A N201 2.0858(17) 7_566
Cr0A N201 2.0858(17) .
N101 C103 1.387(3) .
N101 C108 1.387(2) 7_566
N102 C104 1.375(3) .
N102 C107 1.375(2) .
N103 C103 1.316(3) .
N103 C104 1.351(3) .
N104 C107 1.346(3) .
N104 C108 1.313(3) .
N201 C201 1.322(3) .
N201 C202 1.377(3) .
N202 C201 1.341(3) .
N202 C203 1.373(3) .
N202 C204 1.463(3) .
C101 C102 1.392(3) .
C101 C108 1.463(3) 7_566
C101 C109 1.393(3) .
C102 C103 1.465(3) .
C102 C112 1.390(3) .
C104 C105 1.439(3) .
C105 C106 1.413(3) .
C105 C113 1.405(3) .
C106 C107 1.431(3) .
C106 C116 1.402(3) .
C109 H109 0.9300 .
C109 C110 1.391(3) .
C110 H110 0.9300 .
C110 C111 1.394(3) .
C111 H111 0.9300 .
C111 C112 1.390(3) .
C112 H112 0.9300 .
C113 H113 0.9300 .
C113 C114 1.381(3) .
C114 H114 0.9300 .
C114 C115 1.403(3) .
C115 H115 0.9300 .
C115 C116 1.381(3) .
C116 H116 0.9300 .
C201 H201 0.9300 .
C202 H202 0.9300 .
C202 C203 1.353(3) .
C203 H203 0.9300 .
C204 H20A 0.9600 .
C204 H20B 0.9600 .
C204 H20C 0.9600 .
Cl1S C1S 1.726(2) .
Cl2S C2S 1.736(3) .
C1S C2S 1.391(3) .
C1S C6S 1.383(4) .
C2S C3S 1.384(4) .
C3S H3S 0.9300 .
C3S C4S 1.390(4) .
C4S H4S 0.9300 .
C4S C5S 1.399(4) .
C5S H5S 0.9300 .
C5S C6S 1.382(4) .
C6S H6S 0.9300 .
Cl1T C1T 1.726(3) .
Cl2T C2T 1.736(3) .
C1T C2T 1.391(4) .
C1T C6T 1.383(4) .
C2T C3T 1.384(4) .
C3T H3T 0.9300 .
C3T C4T 1.390(4) .
C4T H4T 0.9300 .
C4T C5T 1.400(4) .
C5T H5T 0.9300 .
C5T C6T 1.382(4) .
C6T H6T 0.9300 .

loop_
_exptl_oxdiff_crystal_face_indexfrac_h
_exptl_oxdiff_crystal_face_indexfrac_k
_exptl_oxdiff_crystal_face_indexfrac_l
_exptl_oxdiff_crystal_face_x
_exptl_oxdiff_crystal_face_y
_exptl_oxdiff_crystal_face_z
1.9915 0.0004 -0.9966 -0.0434 -0.0398 -0.0167
-1.9915 -0.0004 0.9966 0.0434 0.0398 0.0167
-0.9964 0.9956 0.9973 0.0353 -0.0095 0.0703
0.9964 -0.9956 -0.9973 -0.0353 0.0095 -0.0703
-0.0018 0.9956 -0.9953 0.0342 -0.0680 0.0187
0.0018 -0.9956 0.9953 -0.0342 0.0680 -0.0187
0.9961 0.0003 -0.0002 -0.0285 -0.0070 0.0061
-0.9961 -0.0003 0.0002 0.0285 0.0070 -0.0061
